data_2023191
loop_
_publ_author_name
'Abu-Zaied, Mamdouh A.'
'Nawwar, Galal A.'
'Elgemeie, Galal H.'
'Jones, Peter G.'

_publ_section_title
;
 Crystal structures of four thioglycosides involving carbamimidothioate
 groups
;
_journal_coeditor_code YZ2056
_journal_issue 8
_journal_name_full 'Acta Crystallographica Section E Crystallographic Communications'
_journal_paper_doi 10.1107/S2056989024006455
_journal_volume 80
_journal_year 2024
_chemical_absolute_configuration ad
_chemical_formula_iupac 'C22 H25 N3 O9 S'
_chemical_formula_moiety 'C22 H25 N3 O9 S'
_chemical_formula_sum 'C22 H25 N3 O9 S'
_chemical_formula_weight 507.51
_chemical_name_systematic
;
2',3',4',6'-Tetra-<i>O</i>-acetyl-\b-<i>D</i>-glucopyranosyl
<i>N</i>'-cyano-<i>N</i>-phenylcarbamimidothioate
;
_space_group_crystal_system orthorhombic
_space_group_IT_number 19
_space_group_name_Hall 'P 2ac 2ab'
_space_group_name_H-M_alt 'P 21 21 21'
_atom_sites_solution_hydrogens mixed
_atom_sites_solution_primary dual
_audit_creation_method SHELXL-2019/3
_cell_angle_alpha 90
_cell_angle_beta 90
_cell_angle_gamma 90
_cell_formula_units_Z 4
_cell_length_a 7.11266(11)
_cell_length_b 13.76500(18)
_cell_length_c 24.3850(3)
_cell_measurement_reflns_used 133018
_cell_measurement_temperature 100(2)
_cell_measurement_theta_max 45.0590
_cell_measurement_theta_min 2.2110
_cell_volume 2387.43(6)
_computing_cell_refinement
;
CrysAlisPro 1.171.42.79a (Rigaku OD, 2023)
;
_computing_data_collection
;
CrysAlisPro 1.171.42.79a (Rigaku OD, 2023)
;
_computing_data_reduction
;
CrysAlisPro 1.171.42.79a (Rigaku OD, 2023)
;
_computing_molecular_graphics
;
XP, Version 5.1 (Bruker, 1998)
;
_computing_publication_material
;
<i>SHELXL2019/3</i> (Sheldrick, 2015b)
;
_computing_structure_refinement
;
<i>SHELXL2019/3</i> (Sheldrick, 2015b)
;
_computing_structure_solution
;
<i>SHELXT</i> (Sheldrick, 2015a)
;
_diffrn_ambient_temperature 99.9(8)
_diffrn_detector 'Hybrid Pixel Array Detector'
_diffrn_detector_area_resol_mean 10.0000
_diffrn_measured_fraction_theta_full 0.999
_diffrn_measured_fraction_theta_max 0.999
_diffrn_measurement_device 'four-circle diffractometer'
_diffrn_measurement_device_type 'XtaLAB Synergy'
_diffrn_measurement_method '\w scans'
_diffrn_radiation_monochromator mirror
_diffrn_radiation_probe x-ray
_diffrn_radiation_type 'Mo K\a'
_diffrn_radiation_wavelength 0.71073
_diffrn_reflns_av_R_equivalents 0.0740
_diffrn_reflns_av_unetI/netI 0.0215
_diffrn_reflns_limit_h_max 14
_diffrn_reflns_limit_h_min -14
_diffrn_reflns_limit_k_max 27
_diffrn_reflns_limit_k_min -27
_diffrn_reflns_limit_l_max 48
_diffrn_reflns_limit_l_min -48
_diffrn_reflns_number 316930
_diffrn_reflns_theta_full 44.000
_diffrn_reflns_theta_max 44.912
_diffrn_reflns_theta_min 2.231
_diffrn_source 'micro-focus sealed X-ray tube'
_exptl_absorpt_coefficient_mu 0.193
_exptl_absorpt_correction_T_max 1.00000
_exptl_absorpt_correction_T_min 0.87330
_exptl_absorpt_correction_type multi-scan
_exptl_absorpt_process_details
;
(CrysAlisPro; Rigaku OD, 2023)
;
_exptl_crystal_colour colourless
_exptl_crystal_density_diffrn 1.412
_exptl_crystal_description tablet
_exptl_crystal_F_000 1064
_exptl_crystal_size_max 0.22
_exptl_crystal_size_mid 0.20
_exptl_crystal_size_min 0.12
_refine_diff_density_max 0.482
_refine_diff_density_min -0.210
_refine_ls_abs_structure_details
;
Flack <i>x</i> determined using 7711 quotients
[(<i>I</i>^+^)-(<i>I</i>^-^)]/[(<i>I</i>^+^)+(<i>I</i>^-^)]
(Parsons <i>et al.</i>,  2013)
;
_refine_ls_abs_structure_Flack 0.000(9)
_refine_ls_extinction_method none
_refine_ls_goodness_of_fit_ref 1.056
_refine_ls_hydrogen_treatment mixed
_refine_ls_matrix_type full
_refine_ls_number_parameters 338
_refine_ls_number_reflns 19593
_refine_ls_number_restraints 6
_refine_ls_restrained_S_all 1.056
_refine_ls_R_factor_all 0.0329
_refine_ls_R_factor_gt 0.0286
_refine_ls_shift/su_max 0.001
_refine_ls_shift/su_mean 0.000
_refine_ls_structure_factor_coef Fsqd
_refine_ls_weighting_details 'w=1/[\s^2^(Fo^2^)+(0.0480P)^2^+0.0766P] where P=(Fo^2^+2Fc^2^)/3'
_refine_ls_weighting_scheme calc
_refine_ls_wR_factor_gt 0.0763
_refine_ls_wR_factor_ref 0.0787
_reflns_number_gt 17947
_reflns_number_total 19593
_reflns_threshold_expression 'I > 2\s(I)'
_cod_data_source_file yz2056.cif
_cod_data_source_block 5a
_cod_original_cell_volume 2387.44(6)
_cod_database_code 2023191
_shelx_space_group_comment
;
The symmetry employed for this shelxl refinement is uniquely defined
by the following loop, which should always be used as a source of
symmetry information in preference to the above space-group names.
They are only intended as comments.
;
_shelx_estimated_absorpt_t_min 0.959
_shelx_estimated_absorpt_t_max 0.977

loop_
_space_group_symop_operation_xyz
'x, y, z'
'-x+1/2, -y, z+1/2'
'-x, y+1/2, -z+1/2'
'x+1/2, -y+1/2, -z'

loop_
_atom_site_type_symbol
_atom_site_label
_atom_site_fract_x
_atom_site_fract_y
_atom_site_fract_z
_atom_site_U_iso_or_equiv
_atom_site_adp_type
_atom_site_calc_flag
_atom_site_occupancy
_atom_site_disorder_assembly
_atom_site_disorder_group
C C1 0.67902(9) 0.49177(4) 0.30041(2) 0.01352(8) Uani d 1 . .
H H1 0.607670 0.469895 0.267301 0.016 Uiso calc 1 . .
C C2 0.59604(9) 0.44485(4) 0.35209(2) 0.01403(8) Uani d 1 . .
H H2 0.681305 0.455499 0.384141 0.017 Uiso calc 1 . .
C C3 0.40161(9) 0.48626(4) 0.36397(2) 0.01407(8) Uani d 1 . .
H H3 0.309321 0.461262 0.336444 0.017 Uiso calc 1 . .
O O3 0.34163(8) 0.46062(4) 0.41825(2) 0.01747(8) Uani d 1 . .
O O8 0.18714(14) 0.32864(5) 0.38655(3) 0.02920(16) Uani d 0.915(2) A 1
C C9 0.22538(12) 0.38311(5) 0.42355(3) 0.01913(13) Uani d 0.915(2) A 1
C C10 0.15689(18) 0.37581(8) 0.48172(5) 0.0293(2) Uani d 0.915(2) A 1
H H10A 0.243788 0.335424 0.503006 0.044 Uiso calc 0.915(2) A 1
H H10B 0.031472 0.346335 0.482175 0.044 Uiso calc 0.915(2) A 1
H H10C 0.150750 0.440894 0.497907 0.044 Uiso calc 0.915(2) A 1
O O8' 0.0406(10) 0.4496(6) 0.4126(3) 0.0240(13) Uiso d 0.085(2) A 2
C C9' 0.1765(11) 0.4345(6) 0.4407(3) 0.0173(12) Uiso d 0.085(2) A 2
C C10' 0.1820(15) 0.3951(8) 0.4982(4) 0.0233(17) Uiso d 0.085(2) A 2
H H10D 0.289209 0.423227 0.517864 0.035 Uiso calc 0.085(2) A 2
H H10E 0.195208 0.324269 0.497011 0.035 Uiso calc 0.085(2) A 2
H H10F 0.065248 0.412132 0.517263 0.035 Uiso calc 0.085(2) A 2
C C4 0.40567(8) 0.59702(4) 0.36240(2) 0.01314(7) Uani d 1 . .
H H4 0.484944 0.622506 0.393062 0.016 Uiso calc 1 . .
C C5 0.48523(9) 0.63045(4) 0.30735(2) 0.01386(8) Uani d 1 . .
H H5 0.409177 0.601467 0.276990 0.017 Uiso calc 1 . .
C C6 0.49213(9) 0.73964(4) 0.30034(3) 0.01568(9) Uani d 1 . .
H H6A 0.573273 0.756840 0.268815 0.019 Uiso calc 1 . .
H H6B 0.364335 0.765314 0.293363 0.019 Uiso calc 1 . .
C C7 0.63786(13) 0.27985(5) 0.37910(3) 0.02216(13) Uani d 1 . .
C C8 0.62011(18) 0.17779(6) 0.35875(4) 0.0324(2) Uani d 1 . .
H H8A 0.493557 0.167691 0.343918 0.049 Uiso calc 1 . .
H H8B 0.641808 0.132528 0.389119 0.049 Uiso calc 1 . .
H H8C 0.713332 0.166268 0.329882 0.049 Uiso calc 1 . .
C C11 0.16447(10) 0.66570(5) 0.41830(3) 0.01716(9) Uani d 1 . .
C C12 -0.04426(12) 0.68034(7) 0.42059(4) 0.02455(13) Uani d 1 . .
H H11A -0.087665 0.708723 0.385980 0.037 Uiso calc 1 . .
H H11B -0.075191 0.724242 0.450918 0.037 Uiso calc 1 . .
H H11C -0.106371 0.617621 0.426385 0.037 Uiso calc 1 . .
C C13 0.58837(10) 0.87774(4) 0.35053(3) 0.01704(9) Uani d 1 . .
C C14 0.65175(12) 0.91368(5) 0.40561(3) 0.02219(12) Uani d 1 . .
H H14A 0.664811 0.858562 0.430759 0.033 Uiso calc 1 . .
H H14B 0.558608 0.959336 0.420204 0.033 Uiso calc 1 . .
H H14C 0.773211 0.946622 0.401839 0.033 Uiso calc 1 . .
C C15 0.93811(8) 0.42870(4) 0.22430(2) 0.01206(7) Uani d 1 . .
C C16 1.00819(10) 0.26983(4) 0.23998(3) 0.01645(9) Uani d 1 . .
C C21 0.87594(8) 0.50362(4) 0.13364(2) 0.01345(8) Uani d 1 . .
C C22 0.84654(10) 0.41959(5) 0.10275(3) 0.01692(9) Uani d 1 . .
H H22 0.840788 0.357998 0.120248 0.020 Uiso calc 1 . .
C C23 0.82570(12) 0.42666(6) 0.04608(3) 0.02085(11) Uani d 1 . .
H H23 0.807747 0.369485 0.024898 0.025 Uiso calc 1 . .
C C24 0.83094(14) 0.51651(7) 0.02030(3) 0.02580(14) Uani d 1 . .
H H24 0.817216 0.520920 -0.018375 0.031 Uiso calc 1 . .
C C25 0.85640(16) 0.59990(6) 0.05146(3) 0.02884(16) Uani d 1 . .
H H25 0.858150 0.661515 0.033920 0.035 Uiso calc 1 . .
C C26 0.87938(13) 0.59439(5) 0.10806(3) 0.02130(11) Uani d 1 . .
H H26 0.897212 0.651772 0.129069 0.026 Uiso calc 1 . .
S S1 0.92163(2) 0.45177(2) 0.29580(2) 0.01623(3) Uani d 1 . .
O O1 0.67426(7) 0.59454(3) 0.30422(2) 0.01441(7) Uani d 1 . .
O O2 0.58121(9) 0.34328(3) 0.34013(2) 0.01906(8) Uani d 1 . .
O O4 0.21602(7) 0.63100(4) 0.36817(2) 0.01543(7) Uani d 1 . .
O O6 0.56703(8) 0.78073(3) 0.35006(2) 0.01623(7) Uani d 1 . .
O O7 0.69457(18) 0.30441(5) 0.42334(3) 0.0405(2) Uani d 1 . .
O O9 0.27345(10) 0.68139(5) 0.45493(3) 0.02604(11) Uani d 1 . .
O O10 0.55671(11) 0.92843(4) 0.31108(3) 0.02551(11) Uani d 1 . .
N N1 0.89858(8) 0.50367(3) 0.19144(2) 0.01386(7) Uani d 1 . .
H H01 0.898(2) 0.5583(11) 0.2072(6) 0.028(4) Uiso d 1 . .
N N2 0.98973(8) 0.34357(4) 0.20540(2) 0.01468(7) Uani d 1 . .
N N3 1.02603(12) 0.19911(5) 0.26556(3) 0.02431(12) Uani d 1 . .

loop_
_atom_site_aniso_label
_atom_site_aniso_U_11
_atom_site_aniso_U_22
_atom_site_aniso_U_33
_atom_site_aniso_U_12
_atom_site_aniso_U_13
_atom_site_aniso_U_23
C1 0.0178(2) 0.01183(17) 0.01096(17) 0.00272(15) -0.00130(15) -0.00107(14)
C2 0.0204(2) 0.00989(16) 0.01183(17) 0.00177(16) -0.00138(16) -0.00075(13)
C3 0.0183(2) 0.01066(17) 0.01323(18) -0.00019(15) -0.00076(16) -0.00004(14)
O3 0.0228(2) 0.01426(16) 0.01539(16) -0.00305(15) 0.00414(15) -0.00120(13)
O8 0.0446(4) 0.0185(2) 0.0244(3) -0.0130(3) -0.0016(3) 0.0010(2)
C9 0.0250(3) 0.0126(2) 0.0198(3) -0.0017(2) 0.0019(2) 0.00355(19)
C10 0.0409(5) 0.0214(3) 0.0256(4) -0.0045(3) 0.0118(4) 0.0057(3)
C4 0.01485(19) 0.01058(16) 0.01398(18) 0.00118(14) -0.00102(15) -0.00005(14)
C5 0.0158(2) 0.01188(17) 0.01390(18) 0.00211(15) -0.00130(16) 0.00081(14)
C6 0.0188(2) 0.01234(18) 0.0159(2) 0.00268(16) -0.00159(18) 0.00251(15)
C7 0.0364(4) 0.0122(2) 0.0179(2) 0.0047(2) 0.0072(2) 0.00379(17)
C8 0.0528(6) 0.0112(2) 0.0332(4) 0.0038(3) 0.0116(4) 0.0020(2)
C11 0.0204(2) 0.0134(2) 0.0176(2) 0.00282(18) 0.00212(19) 0.00011(16)
C12 0.0197(3) 0.0261(3) 0.0278(3) 0.0027(2) 0.0066(2) 0.0009(3)
C13 0.0180(2) 0.01118(18) 0.0219(2) 0.00189(16) -0.00122(19) 0.00177(16)
C14 0.0245(3) 0.0162(2) 0.0259(3) 0.0002(2) -0.0045(2) -0.0019(2)
C15 0.01312(18) 0.00960(15) 0.01346(17) 0.00101(13) -0.00051(14) -0.00093(13)
C16 0.0212(2) 0.01096(18) 0.0171(2) 0.00392(17) 0.00095(19) 0.00014(15)
C21 0.01434(19) 0.01211(17) 0.01390(18) 0.00085(14) 0.00055(15) 0.00071(14)
C22 0.0216(2) 0.0149(2) 0.0143(2) -0.00132(18) -0.00154(18) -0.00077(16)
C23 0.0257(3) 0.0224(3) 0.0144(2) -0.0003(2) -0.0011(2) -0.00121(19)
C24 0.0355(4) 0.0277(3) 0.0142(2) 0.0006(3) 0.0007(2) 0.0038(2)
C25 0.0463(5) 0.0212(3) 0.0190(3) 0.0003(3) 0.0002(3) 0.0072(2)
C26 0.0317(3) 0.0137(2) 0.0184(2) 0.0010(2) 0.0007(2) 0.00354(18)
S1 0.01891(6) 0.01705(6) 0.01272(5) 0.00635(5) -0.00441(4) -0.00329(4)
O1 0.01621(16) 0.01094(14) 0.01608(16) 0.00274(12) 0.00068(13) 0.00052(12)
O2 0.0298(2) 0.00939(14) 0.01796(17) 0.00238(15) -0.00270(18) -0.00127(13)
O4 0.01475(16) 0.01583(16) 0.01572(17) 0.00233(13) -0.00017(13) -0.00029(13)
O6 0.02063(19) 0.01058(14) 0.01749(17) 0.00061(13) -0.00200(15) 0.00184(12)
O7 0.0826(7) 0.0213(2) 0.0174(2) 0.0096(3) -0.0058(3) 0.00543(19)
O9 0.0288(3) 0.0292(3) 0.0201(2) 0.0075(2) -0.0032(2) -0.0089(2)
O10 0.0360(3) 0.01366(17) 0.0269(2) 0.00210(19) -0.0068(2) 0.00636(17)
N1 0.01859(19) 0.00905(14) 0.01394(16) 0.00104(13) -0.00146(14) -0.00041(12)
N2 0.01933(19) 0.00998(14) 0.01473(17) 0.00311(14) 0.00178(16) -0.00016(13)
N3 0.0364(3) 0.0139(2) 0.0227(2) 0.0072(2) 0.0012(2) 0.00323(18)

loop_
_atom_type_symbol
_atom_type_description
_atom_type_scat_dispersion_real
_atom_type_scat_dispersion_imag
_atom_type_scat_source
C C 0.0033 0.0016 'International Tables Vol C Tables 4.2.6.8 and 6.1.1.4'
H H 0.0000 0.0000 'International Tables Vol C Tables 4.2.6.8 and 6.1.1.4'
N N 0.0061 0.0033 'International Tables Vol C Tables 4.2.6.8 and 6.1.1.4'
O O 0.0106 0.0060 'International Tables Vol C Tables 4.2.6.8 and 6.1.1.4'
S S 0.1246 0.1234 'International Tables Vol C Tables 4.2.6.8 and 6.1.1.4'

loop_
_geom_angle_atom_site_label_1
_geom_angle_atom_site_label_2
_geom_angle_atom_site_label_3
_geom_angle_site_symmetry_1
_geom_angle_site_symmetry_3
_geom_angle
_geom_angle_publ_flag
O1 C1 C2 . . 110.91(5) ?
O1 C1 S1 . . 109.24(4) ?
C2 C1 S1 . . 106.79(4) ?
O1 C1 H1 . . 109.9 ?
C2 C1 H1 . . 109.9 ?
S1 C1 H1 . . 109.9 ?
O2 C2 C3 . . 109.70(5) ?
O2 C2 C1 . . 105.78(5) ?
C3 C2 C1 . . 110.36(5) ?
O2 C2 H2 . . 110.3 ?
C3 C2 H2 . . 110.3 ?
C1 C2 H2 . . 110.3 ?
O3 C3 C2 . . 110.69(5) ?
O3 C3 C4 . . 105.95(5) ?
C2 C3 C4 . . 110.61(5) ?
O3 C3 H3 . . 109.8 ?
C2 C3 H3 . . 109.8 ?
C4 C3 H3 . . 109.8 ?
C9' O3 C3 . . 134.5(3) ?
C9 O3 C3 . . 117.56(5) ?
O8 C9 O3 . . 123.80(7) ?
O8 C9 C10 . . 126.31(8) ?
O3 C9 C10 . . 109.88(7) ?
C9 C10 H10A . . 109.5 ?
C9 C10 H10B . . 109.5 ?
H10A C10 H10B . . 109.5 ?
C9 C10 H10C . . 109.5 ?
H10A C10 H10C . . 109.5 ?
H10B C10 H10C . . 109.5 ?
O8' C9' O3 . . 115.0(7) ?
O8' C9' C10' . . 127.9(8) ?
O3 C9' C10' . . 117.0(7) ?
C9' C10' H10D . . 109.5 ?
C9' C10' H10E . . 109.5 ?
H10D C10' H10E . . 109.5 ?
C9' C10' H10F . . 109.5 ?
H10D C10' H10F . . 109.5 ?
H10E C10' H10F . . 109.5 ?
O4 C4 C3 . . 107.79(5) ?
O4 C4 C5 . . 109.65(5) ?
C3 C4 C5 . . 109.28(5) ?
O4 C4 H4 . . 110.0 ?
C3 C4 H4 . . 110.0 ?
C5 C4 H4 . . 110.0 ?
O1 C5 C6 . . 107.81(5) ?
O1 C5 C4 . . 106.87(5) ?
C6 C5 C4 . . 114.23(5) ?
O1 C5 H5 . . 109.3 ?
C6 C5 H5 . . 109.3 ?
C4 C5 H5 . . 109.3 ?
O6 C6 C5 . . 107.87(5) ?
O6 C6 H6A . . 110.1 ?
C5 C6 H6A . . 110.1 ?
O6 C6 H6B . . 110.1 ?
C5 C6 H6B . . 110.1 ?
H6A C6 H6B . . 108.4 ?
O7 C7 O2 . . 123.37(7) ?
O7 C7 C8 . . 126.24(7) ?
O2 C7 C8 . . 110.39(7) ?
C7 C8 H8A . . 109.5 ?
C7 C8 H8B . . 109.5 ?
H8A C8 H8B . . 109.5 ?
C7 C8 H8C . . 109.5 ?
H8A C8 H8C . . 109.5 ?
H8B C8 H8C . . 109.5 ?
O9 C11 O4 . . 123.78(7) ?
O9 C11 C12 . . 125.91(7) ?
O4 C11 C12 . . 110.31(7) ?
C11 C12 H11A . . 109.5 ?
C11 C12 H11B . . 109.5 ?
H11A C12 H11B . . 109.5 ?
C11 C12 H11C . . 109.5 ?
H11A C12 H11C . . 109.5 ?
H11B C12 H11C . . 109.5 ?
O10 C13 O6 . . 123.05(7) ?
O10 C13 C14 . . 125.28(6) ?
O6 C13 C14 . . 111.66(6) ?
C13 C14 H14A . . 109.5 ?
C13 C14 H14B . . 109.5 ?
H14A C14 H14B . . 109.5 ?
C13 C14 H14C . . 109.5 ?
H14A C14 H14C . . 109.5 ?
H14B C14 H14C . . 109.5 ?
N2 C15 N1 . . 122.54(5) ?
N2 C15 S1 . . 121.55(4) ?
N1 C15 S1 . . 115.89(4) ?
N3 C16 N2 . . 172.95(7) ?
C22 C21 C26 . . 120.18(6) ?
C22 C21 N1 . . 123.61(5) ?
C26 C21 N1 . . 116.19(5) ?
C23 C22 C21 . . 119.55(6) ?
C23 C22 H22 . . 120.2 ?
C21 C22 H22 . . 120.2 ?
C24 C23 C22 . . 120.58(7) ?
C24 C23 H23 . . 119.7 ?
C22 C23 H23 . . 119.7 ?
C23 C24 C25 . . 119.49(7) ?
C23 C24 H24 . . 120.3 ?
C25 C24 H24 . . 120.3 ?
C24 C25 C26 . . 120.86(7) ?
C24 C25 H25 . . 119.6 ?
C26 C25 H25 . . 119.6 ?
C25 C26 C21 . . 119.31(7) ?
C25 C26 H26 . . 120.3 ?
C21 C26 H26 . . 120.3 ?
C15 S1 C1 . . 100.24(3) y
C1 O1 C5 . . 111.70(5) ?
C7 O2 C2 . . 117.73(5) ?
C11 O4 C4 . . 117.08(5) ?
C13 O6 C6 . . 116.05(5) ?
C15 N1 C21 . . 128.26(5) ?
C15 N1 H01 . . 114.5(10) ?
C21 N1 H01 . . 116.9(10) ?
C15 N2 C16 . . 119.21(6) ?

loop_
_geom_bond_atom_site_label_1
_geom_bond_atom_site_label_2
_geom_bond_site_symmetry_2
_geom_bond_distance
_geom_bond_publ_flag
C1 O1 . 1.4180(7) ?
C1 C2 . 1.5343(8) ?
C1 S1 . 1.8148(6) y
C1 H1 . 1.0000 ?
C2 O2 . 1.4321(7) ?
C2 C3 . 1.5236(9) ?
C2 H2 . 1.0000 ?
C3 O3 . 1.4347(8) ?
C3 C4 . 1.5254(8) ?
C3 H3 . 1.0000 ?
O3 C9' . 1.345(8) ?
O3 C9 . 1.3560(9) ?
O8 C9 . 1.2042(11) ?
C9 C10 . 1.5033(12) ?
C10 H10A . 0.9800 ?
C10 H10B . 0.9800 ?
C10 H10C . 0.9800 ?
O8' C9' . 1.204(10) ?
C9' C10' . 1.504(12) ?
C10' H10D . 0.9800 ?
C10' H10E . 0.9800 ?
C10' H10F . 0.9800 ?
C4 O4 . 1.4346(8) ?
C4 C5 . 1.5276(8) ?
C4 H4 . 1.0000 ?
C5 O1 . 1.4345(8) ?
C5 C6 . 1.5135(8) ?
C5 H5 . 1.0000 ?
C6 O6 . 1.4400(8) ?
C6 H6A . 0.9900 ?
C6 H6B . 0.9900 ?
C7 O7 . 1.2004(11) ?
C7 O2 . 1.3519(9) ?
C7 C8 . 1.4952(11) ?
C8 H8A . 0.9800 ?
C8 H8B . 0.9800 ?
C8 H8C . 0.9800 ?
C11 O9 . 1.2022(10) ?
C11 O4 . 1.3627(8) ?
C11 C12 . 1.4993(11) ?
C12 H11A . 0.9800 ?
C12 H11B . 0.9800 ?
C12 H11C . 0.9800 ?
C13 O10 . 1.2094(9) ?
C13 O6 . 1.3440(8) ?
C13 C14 . 1.5007(11) ?
C14 H14A . 0.9800 ?
C14 H14B . 0.9800 ?
C14 H14C . 0.9800 ?
C15 N2 . 1.3117(7) y
C15 N1 . 1.3365(7) y
C15 S1 . 1.7759(6) y
C16 N3 . 1.1632(9) ?
C16 N2 . 1.3260(8) y
C21 C22 . 1.3962(9) ?
C21 C26 . 1.3967(9) ?
C21 N1 . 1.4187(8) y
C22 C23 . 1.3932(9) ?
C22 H22 . 0.9500 ?
C23 C24 . 1.3879(11) ?
C23 H23 . 0.9500 ?
C24 C25 . 1.3884(13) ?
C24 H24 . 0.9500 ?
C25 C26 . 1.3919(11) ?
C25 H25 . 0.9500 ?
C26 H26 . 0.9500 ?
N1 H01 . 0.845(15) ?

loop_
_geom_hbond_atom_site_label_D
_geom_hbond_atom_site_label_H
_geom_hbond_atom_site_label_A
_geom_hbond_site_symmetry_A
_geom_hbond_distance_DH
_geom_hbond_distance_HA
_geom_hbond_distance_DA
_geom_hbond_angle_DHA
_geom_hbond_publ_flag
N1 H01 N3 3_755 0.845(15) 2.118(16) 2.9367(8) 163.2(15) yes
C1 H1 O10 3_645 1.00 2.31 3.3110(8) 176.7 yes
C3 H3 S1 1_455 1.00 2.93 3.8268(6) 149.2 yes
C10 H10A O7 4_456 0.98 2.66 3.4036(12) 133.3 yes
C22 H22 N2 . 0.95 2.34 2.8979(9) 117.1 yes
C26 H26 O8 3_655 0.95 2.54 3.2616(10) 133.3 yes

loop_
_geom_torsion_atom_site_label_1
_geom_torsion_atom_site_label_2
_geom_torsion_atom_site_label_3
_geom_torsion_atom_site_label_4
_geom_torsion_site_symmetry_1
_geom_torsion_site_symmetry_2
_geom_torsion_site_symmetry_3
_geom_torsion_site_symmetry_4
_geom_torsion
_geom_torsion_publ_flag
O1 C1 C2 O2 . . . . 171.22(5) ?
S1 C1 C2 O2 . . . . -69.85(5) ?
O1 C1 C2 C3 . . . . 52.63(6) ?
S1 C1 C2 C3 . . . . 171.56(4) ?
O2 C2 C3 O3 . . . . 77.33(6) ?
C1 C2 C3 O3 . . . . -166.51(5) ?
O2 C2 C3 C4 . . . . -165.56(5) ?
C1 C2 C3 C4 . . . . -49.39(6) ?
C2 C3 O3 C9' . . . . -141.6(5) ?
C4 C3 O3 C9' . . . . 98.5(5) ?
C2 C3 O3 C9 . . . . -97.88(7) y
C4 C3 O3 C9 . . . . 142.17(6) ?
C3 O3 C9 O8 . . . . 8.68(12) y
C3 O3 C9 C10 . . . . -172.23(7) ?
C3 O3 C9' O8' . . . . -14.2(10) ?
C3 O3 C9' C10' . . . . 168.7(6) ?
O3 C3 C4 O4 . . . . -65.90(6) ?
C2 C3 C4 O4 . . . . 174.10(4) ?
O3 C3 C4 C5 . . . . 174.99(5) ?
C2 C3 C4 C5 . . . . 54.99(6) ?
O4 C4 C5 O1 . . . . 179.85(4) ?
C3 C4 C5 O1 . . . . -62.21(6) ?
O4 C4 C5 C6 . . . . 60.71(6) ?
C3 C4 C5 C6 . . . . 178.65(5) ?
O1 C5 C6 O6 . . . . -73.30(6) ?
C4 C5 C6 O6 . . . . 45.31(7) y
C26 C21 C22 C23 . . . . 1.71(10) ?
N1 C21 C22 C23 . . . . 179.96(6) ?
C21 C22 C23 C24 . . . . -1.03(12) ?
C22 C23 C24 C25 . . . . -0.28(14) ?
C23 C24 C25 C26 . . . . 0.92(16) ?
C24 C25 C26 C21 . . . . -0.25(15) ?
C22 C21 C26 C25 . . . . -1.08(12) ?
N1 C21 C26 C25 . . . . -179.45(8) ?
N2 C15 S1 C1 . . . . -123.75(5) ?
N1 C15 S1 C1 . . . . 57.56(5) y
O1 C1 S1 C15 . . . . -101.53(4) y
C2 C1 S1 C15 . . . . 138.46(4) ?
C2 C1 O1 C5 . . . . -63.21(6) ?
S1 C1 O1 C5 . . . . 179.34(4) y
C6 C5 O1 C1 . . . . -169.35(5) ?
C4 C5 O1 C1 . . . . 67.42(6) ?
O7 C7 O2 C2 . . . . 2.09(14) y
C8 C7 O2 C2 . . . . -177.59(7) ?
C3 C2 O2 C7 . . . . -105.42(7) ?
C1 C2 O2 C7 . . . . 135.56(7) y
O9 C11 O4 C4 . . . . 10.40(10) y
C12 C11 O4 C4 . . . . -169.32(6) ?
C3 C4 O4 C11 . . . . 102.50(6) y
C5 C4 O4 C11 . . . . -138.63(5) ?
O10 C13 O6 C6 . . . . -3.73(11) y
C14 C13 O6 C6 . . . . 175.24(6) ?
C5 C6 O6 C13 . . . . 178.14(6) y
N2 C15 N1 C21 . . . . 10.42(10) ?
S1 C15 N1 C21 . . . . -170.91(5) y
C22 C21 N1 C15 . . . . 16.38(10) y
C26 C21 N1 C15 . . . . -165.31(7) ?
N1 C15 N2 C16 . . . . -173.19(6) ?
S1 C15 N2 C16 . . . . 8.22(9) y
